data_4108850
loop_
_publ_author_name
'Daniel P. Harrison'
'Kevin D. Welch'
'Adam C. Nichols-Nielander'
'Michal Sabat'
'William H. Myers'
'W. Dean Harman'

_publ_section_title
;
 Efficient Synthesis of an \h2-Pyridine Complex and a Preliminary
 Investigation of the Bound Heterocycle's Reactivity
;
_journal_name_full 'Journal of the American Chemical Society'
_journal_page_first 16844
_journal_page_last 16845
_journal_paper_doi 10.1021/ja807521d
_journal_volume 130
_journal_year 2008
_chemical_formula_sum 'C22 H30 B N8 O3 P W'
_chemical_formula_weight 680.17
_chemical_name_systematic
; 
 ? 
;
_space_group_IT_number 14
_symmetry_cell_setting monoclinic
_symmetry_space_group_name_Hall '-P 2yn'
_symmetry_space_group_name_H-M 'P 1 21/n 1'
_atom_sites_solution_hydrogens difmap
_atom_sites_solution_primary direct
_atom_sites_solution_secondary difmap
_audit_creation_method SHELXL-97
_cell_angle_alpha 90.00
_cell_angle_beta 97.642(1)
_cell_angle_gamma 90.00
_cell_formula_units_Z 4
_cell_length_a 10.2881(1)
_cell_length_b 14.0590(1)
_cell_length_c 18.7375(2)
_cell_measurement_reflns_used 6419
_cell_measurement_temperature 150(2)
_cell_measurement_theta_max 27.48
_cell_measurement_theta_min 2.04
_cell_volume 2686.13(4)
_computing_cell_refinement 'HKL Scalepack (Otwinowski & Minor 1997)'
_computing_data_collection 'Collect (Nonius BV, 1997-2000)'
_computing_data_reduction 'HKL Denzo and Scalepack (Otwinowski & Minor 1997)'
_computing_molecular_graphics 'SHELXL-97 (Sheldrick, 1997)'
_computing_publication_material 'SHELXL-97 (Sheldrick, 1997)'
_computing_structure_refinement 'SHELXL-97 (Sheldrick, 1997)'
_computing_structure_solution 'SHELXS-97 (Sheldrick, 1990)'
_diffrn_ambient_temperature 150(2)
_diffrn_detector_area_resol_mean 9
_diffrn_measured_fraction_theta_full 0.999
_diffrn_measured_fraction_theta_max 0.999
_diffrn_measurement_device '95mm CCD camera on \k-goniostat'
_diffrn_measurement_device_type KappaCCD
_diffrn_measurement_method CCD
_diffrn_radiation_monochromator 'horizonally mounted graphite crystal'
_diffrn_radiation_source 'fine-focus sealed tube'
_diffrn_radiation_type MoK\a
_diffrn_radiation_wavelength 0.71073
_diffrn_reflns_av_R_equivalents 0.0188
_diffrn_reflns_av_sigmaI/netI 0.0304
_diffrn_reflns_limit_h_max 13
_diffrn_reflns_limit_h_min -13
_diffrn_reflns_limit_k_max 17
_diffrn_reflns_limit_k_min -18
_diffrn_reflns_limit_l_max 24
_diffrn_reflns_limit_l_min -24
_diffrn_reflns_number 11943
_diffrn_reflns_theta_full 27.49
_diffrn_reflns_theta_max 27.49
_diffrn_reflns_theta_min 2.15
_exptl_absorpt_coefficient_mu 4.39
_exptl_absorpt_correction_T_max 0.4068
_exptl_absorpt_correction_T_min 0.3516
_exptl_absorpt_correction_type multi-scan
_exptl_absorpt_process_details
;
[c.f. r.h. blessing, acta cryst. (1995), a51, 33-38]
;
_exptl_crystal_colour yellow
_exptl_crystal_density_diffrn 1.682
_exptl_crystal_description block
_exptl_crystal_F_000 1344
_exptl_crystal_size_max 0.35
_exptl_crystal_size_mid 0.23
_exptl_crystal_size_min 0.19
_refine_diff_density_max 1.321
_refine_diff_density_min -0.674
_refine_diff_density_rms 0.092
_refine_ls_extinction_coef none
_refine_ls_extinction_method none
_refine_ls_goodness_of_fit_ref 1.033
_refine_ls_hydrogen_treatment allref
_refine_ls_matrix_type full
_refine_ls_number_parameters 445
_refine_ls_number_reflns 6174
_refine_ls_number_restraints 0
_refine_ls_restrained_S_all 1.033
_refine_ls_R_factor_all 0.0291
_refine_ls_R_factor_gt 0.0187
_refine_ls_shift/su_max 0.002
_refine_ls_shift/su_mean 0.000
_refine_ls_structure_factor_coef Fsqd
_refine_ls_weighting_details 'calc w=1/[\s^2^(Fo^2^)+(0.0168P)^2^+0.0000P] where P=(Fo^2^+2Fc^2^)/3'
_refine_ls_weighting_scheme calc
_refine_ls_wR_factor_gt 0.0358
_refine_ls_wR_factor_ref 0.0378
_reflns_number_gt 5150
_reflns_number_total 6174
_reflns_threshold_expression >2sigma(I)
_cod_data_source_file ja807521d_si_005.cif
_cod_data_source_block C22H30BN8O3PW
_cod_database_code 4108850

loop_
_symmetry_equiv_pos_as_xyz
'x, y, z'
'-x+1/2, y+1/2, -z+1/2'
'-x, -y, -z'
'x-1/2, -y-1/2, z-1/2'

loop_
_atom_site_label
_atom_site_type_symbol
_atom_site_fract_x
_atom_site_fract_y
_atom_site_fract_z
_atom_site_U_iso_or_equiv
_atom_site_adp_type
_atom_site_occupancy
_atom_site_symmetry_multiplicity
_atom_site_calc_flag
W1 W 0.843728(8) 0.784710(6) 0.824010(4) 0.01328(3) Uani 1 1 d
P1 P 0.60196(5) 0.78394(4) 0.77977(3) 0.01948(13) Uani 1 1 d
O1 O 1.23047(15) 0.73189(11) 0.69114(9) 0.0295(4) Uani 1 1 d
O2 O 1.26343(16) 0.97143(13) 0.83512(9) 0.0374(4) Uani 1 1 d
O3 O 0.88970(16) 0.62338(11) 0.72550(8) 0.0308(4) Uani 1 1 d
N1 N 1.03703(16) 0.80926(12) 0.67517(9) 0.0148(4) Uani 1 1 d
N2 N 0.78589(18) 0.68630(13) 0.90710(9) 0.0189(4) Uani 1 1 d
N3 N 0.81493(18) 0.70582(13) 0.97905(9) 0.0195(4) Uani 1 1 d
N4 N 0.80735(17) 0.89591(13) 0.90476(9) 0.0181(4) Uani 1 1 d
N5 N 0.85029(17) 0.88215(13) 0.97648(9) 0.0197(4) Uani 1 1 d
N6 N 1.02825(17) 0.75791(13) 0.89601(9) 0.0170(4) Uani 1 1 d
N7 N 1.03547(18) 0.76760(13) 0.96907(9) 0.0194(4) Uani 1 1 d
N8 N 0.87155(17) 0.69108(13) 0.76471(10) 0.0177(4) Uani 1 1 d
C2 C 1.0788(2) 0.86944(15) 0.73850(11) 0.0165(5) Uani 1 1 d
C3 C 0.9654(2) 0.89192(15) 0.78036(11) 0.0151(5) Uani 1 1 d
C4 C 0.8357(2) 0.90204(16) 0.74094(11) 0.0166(5) Uani 1 1 d
C5 C 0.8199(2) 0.87237(16) 0.66541(11) 0.0176(5) Uani 1 1 d
C6 C 0.9129(2) 0.82747(16) 0.63586(12) 0.0180(5) Uani 1 1 d
C7 C 1.1206(2) 0.74061(17) 0.65757(12) 0.0205(5) Uani 1 1 d
C8 C 1.0725(3) 0.6760(2) 0.59566(14) 0.0278(6) Uani 1 1 d
C9 C 1.1453(2) 0.95938(15) 0.71767(11) 0.0190(5) Uani 1 1 d
C10 C 1.1292(3) 1.0004(2) 0.65356(14) 0.0301(6) Uani 1 1 d
C11 C 1.2379(2) 1.00350(18) 0.77537(14) 0.0295(6) Uani 1 1 d
C12 C 0.7752(2) 0.63281(19) 1.01692(13) 0.0290(6) Uani 1 1 d
C13 C 0.7185(3) 0.5653(2) 0.97063(13) 0.0329(6) Uani 1 1 d
C14 C 0.7284(2) 0.60052(17) 0.90255(13) 0.0259(6) Uani 1 1 d
C15 C 0.8222(2) 0.95927(18) 1.01355(13) 0.0267(6) Uani 1 1 d
C16 C 0.7599(3) 1.02411(19) 0.96726(14) 0.0317(6) Uani 1 1 d
C17 C 0.7528(2) 0.98287(17) 0.89982(13) 0.0251(5) Uani 1 1 d
C18 C 1.1537(2) 0.73786(17) 1.00008(13) 0.0236(5) Uani 1 1 d
C19 C 1.2252(2) 0.70938(18) 0.94769(13) 0.0266(6) Uani 1 1 d
C20 C 1.1435(2) 0.72200(16) 0.88326(13) 0.0212(5) Uani 1 1 d
C21 C 0.4967(3) 0.7740(2) 0.85025(16) 0.0349(7) Uani 1 1 d
C22 C 0.5558(3) 0.6820(2) 0.72189(15) 0.0299(6) Uani 1 1 d
C23 C 0.5205(3) 0.8815(2) 0.72779(16) 0.0319(6) Uani 1 1 d
B1 B 0.9106(3) 0.78771(19) 1.00368(14) 0.0208(6) Uani 1 1 d
H1B H 0.933(2) 0.7914(13) 1.0609(11) 0.013(5) Uiso 1 1 d
H2 H 1.1439(19) 0.8346(15) 0.7661(10) 0.010(5) Uiso 1 1 d
H3 H 0.9870(17) 0.9376(14) 0.8145(9) 0.005(5) Uiso 1 1 d
H4 H 0.7846(19) 0.9519(14) 0.7533(9) 0.012(5) Uiso 1 1 d
H5 H 0.744(2) 0.8871(15) 0.6361(11) 0.023(6) Uiso 1 1 d
H6 H 0.9066(19) 0.8065(14) 0.5892(11) 0.012(6) Uiso 1 1 d
H8A H 0.984(3) 0.6517(19) 0.6001(13) 0.051(8) Uiso 1 1 d
H8B H 1.065(2) 0.7115(16) 0.5514(14) 0.033(7) Uiso 1 1 d
H8C H 1.127(2) 0.6289(19) 0.5953(13) 0.044(8) Uiso 1 1 d
H10A H 1.070(2) 0.9756(18) 0.6153(12) 0.036(7) Uiso 1 1 d
H10B H 1.172(2) 1.0587(18) 0.6462(12) 0.033(7) Uiso 1 1 d
H11 H 1.283(2) 1.0631(17) 0.7605(11) 0.029(6) Uiso 1 1 d
H12 H 0.791(2) 0.6315(17) 1.0622(12) 0.029(7) Uiso 1 1 d
H13 H 0.684(2) 0.5087(17) 0.9794(11) 0.030(7) Uiso 1 1 d
H14 H 0.700(2) 0.5733(16) 0.8591(11) 0.029(7) Uiso 1 1 d
H15 H 0.8427(19) 0.9616(15) 1.0581(11) 0.015(6) Uiso 1 1 d
H16 H 0.728(2) 1.0817(19) 0.9783(12) 0.041(8) Uiso 1 1 d
H17 H 0.716(2) 1.0078(16) 0.8543(11) 0.022(6) Uiso 1 1 d
H18 H 1.174(2) 0.7392(16) 1.0476(13) 0.024(6) Uiso 1 1 d
H19 H 1.307(2) 0.6853(16) 0.9533(12) 0.031(7) Uiso 1 1 d
H20 H 1.155(2) 0.7068(14) 0.8365(12) 0.020(6) Uiso 1 1 d
H21A H 0.513(3) 0.7184(18) 0.8782(15) 0.043(9) Uiso 1 1 d
H21B H 0.404(3) 0.7722(19) 0.8284(15) 0.057(9) Uiso 1 1 d
H21C H 0.509(3) 0.834(2) 0.8762(14) 0.047(9) Uiso 1 1 d
H22A H 0.611(2) 0.6802(18) 0.6841(13) 0.035(7) Uiso 1 1 d
H22B H 0.580(2) 0.6239(19) 0.7486(12) 0.040(8) Uiso 1 1 d
H22C H 0.470(3) 0.6820(19) 0.7057(14) 0.046(8) Uiso 1 1 d
H23A H 0.556(2) 0.8861(18) 0.6851(13) 0.039(8) Uiso 1 1 d
H23B H 0.533(2) 0.9397(19) 0.7533(13) 0.045(8) Uiso 1 1 d
H23C H 0.424(2) 0.8708(17) 0.7192(11) 0.035(7) Uiso 1 1 d

loop_
_atom_site_aniso_label
_atom_site_aniso_U_11
_atom_site_aniso_U_22
_atom_site_aniso_U_33
_atom_site_aniso_U_23
_atom_site_aniso_U_13
_atom_site_aniso_U_12
W1 0.01348(5) 0.01445(5) 0.01208(5) 0.00000(4) 0.00233(3) -0.00028(4)
P1 0.0141(3) 0.0240(3) 0.0206(3) 0.0023(3) 0.0033(2) -0.0008(2)
O1 0.0193(9) 0.0313(11) 0.0371(10) -0.0065(8) 0.0003(8) 0.0067(7)
O2 0.0383(11) 0.0453(12) 0.0288(10) -0.0111(9) 0.0048(8) -0.0130(9)
O3 0.0430(11) 0.0201(10) 0.0317(9) -0.0130(8) 0.0136(8) -0.0040(8)
N1 0.0139(9) 0.0165(10) 0.0140(9) -0.0012(7) 0.0016(7) 0.0007(7)
N2 0.0212(10) 0.0204(10) 0.0152(9) 0.0008(8) 0.0030(8) -0.0015(8)
N3 0.0232(10) 0.0223(11) 0.0137(9) 0.0017(8) 0.0054(8) -0.0014(8)
N4 0.0215(10) 0.0176(11) 0.0158(9) -0.0009(8) 0.0044(8) 0.0008(8)
N5 0.0210(10) 0.0235(11) 0.0155(9) -0.0034(8) 0.0054(8) -0.0036(8)
N6 0.0186(10) 0.0201(10) 0.0123(9) 0.0023(8) 0.0019(8) 0.0015(8)
N7 0.0218(10) 0.0233(11) 0.0125(9) -0.0019(8) 0.0001(7) -0.0009(8)
N8 0.0174(10) 0.0171(10) 0.0186(10) 0.0010(8) 0.0023(8) -0.0017(8)
C2 0.0141(11) 0.0189(13) 0.0160(11) 0.0007(10) -0.0002(9) 0.0003(9)
C3 0.0183(11) 0.0141(12) 0.0130(11) -0.0027(9) 0.0025(9) -0.0016(9)
C4 0.0182(11) 0.0145(12) 0.0180(11) 0.0003(9) 0.0058(9) 0.0023(9)
C5 0.0160(11) 0.0193(13) 0.0164(11) 0.0055(9) -0.0014(9) 0.0011(9)
C6 0.0214(12) 0.0202(13) 0.0120(11) 0.0007(10) 0.0005(9) 0.0008(10)
C7 0.0192(12) 0.0214(13) 0.0219(12) -0.0015(10) 0.0070(10) 0.0011(10)
C8 0.0308(15) 0.0249(15) 0.0283(15) -0.0074(12) 0.0059(12) 0.0044(12)
C9 0.0192(11) 0.0170(12) 0.0228(12) -0.0034(10) 0.0098(10) -0.0002(9)
C10 0.0346(15) 0.0258(16) 0.0320(15) 0.0032(12) 0.0120(12) -0.0066(12)
C11 0.0323(15) 0.0258(15) 0.0331(15) -0.0081(12) 0.0142(12) -0.0116(12)
C12 0.0389(15) 0.0326(16) 0.0168(13) 0.0061(12) 0.0079(11) -0.0050(12)
C13 0.0475(17) 0.0246(16) 0.0275(14) 0.0067(12) 0.0076(12) -0.0114(13)
C14 0.0322(14) 0.0199(14) 0.0253(13) -0.0018(11) 0.0027(11) -0.0072(11)
C15 0.0328(14) 0.0295(15) 0.0188(13) -0.0099(12) 0.0076(11) -0.0047(11)
C16 0.0400(16) 0.0201(15) 0.0373(15) -0.0063(12) 0.0131(12) 0.0023(12)
C17 0.0282(13) 0.0229(14) 0.0257(13) 0.0011(11) 0.0084(11) 0.0017(11)
C18 0.0230(13) 0.0305(15) 0.0160(12) 0.0043(11) -0.0019(10) 0.0002(10)
C19 0.0195(13) 0.0326(15) 0.0265(13) 0.0056(11) -0.0010(10) 0.0079(11)
C20 0.0212(12) 0.0241(14) 0.0191(12) 0.0048(10) 0.0051(10) 0.0038(10)
C21 0.0237(15) 0.048(2) 0.0359(16) 0.0067(15) 0.0136(12) 0.0023(13)
C22 0.0213(14) 0.0337(16) 0.0323(15) -0.0033(13) -0.0057(13) -0.0031(12)
C23 0.0190(14) 0.0343(18) 0.0419(17) 0.0094(14) 0.0024(12) 0.0028(12)
B1 0.0220(13) 0.0262(16) 0.0143(13) -0.0030(11) 0.0030(11) -0.0008(12)

loop_
_atom_type_symbol
_atom_type_description
_atom_type_scat_dispersion_real
_atom_type_scat_dispersion_imag
_atom_type_scat_source
C C 0.0033 0.0016 'International Tables Vol C Tables 4.2.6.8 and 6.1.1.4'
H H 0.0000 0.0000 'International Tables Vol C Tables 4.2.6.8 and 6.1.1.4'
B B 0.0013 0.0007 'International Tables Vol C Tables 4.2.6.8 and 6.1.1.4'
N N 0.0061 0.0033 'International Tables Vol C Tables 4.2.6.8 and 6.1.1.4'
O O 0.0106 0.0060 'International Tables Vol C Tables 4.2.6.8 and 6.1.1.4'
P P 0.1023 0.0942 'International Tables Vol C Tables 4.2.6.8 and 6.1.1.4'
W W -0.8490 6.8722 'International Tables Vol C Tables 4.2.6.8 and 6.1.1.4'

loop_
_geom_angle_atom_site_label_1
_geom_angle_atom_site_label_2
_geom_angle_atom_site_label_3
_geom_angle
N8 W1 C3 97.44(8)
N8 W1 N6 93.38(7)
C3 W1 N6 81.84(7)
N8 W1 N2 93.30(8)
C3 W1 N2 155.69(7)
N6 W1 N2 75.79(6)
N8 W1 N4 176.17(7)
C3 W1 N4 85.81(7)
N6 W1 N4 85.06(6)
N2 W1 N4 82.94(7)
N8 W1 C4 96.00(8)
C3 W1 C4 37.83(7)
N6 W1 C4 119.62(7)
N2 W1 C4 161.33(7)
N4 W1 C4 87.81(7)
N8 W1 P1 91.45(6)
C3 W1 P1 118.03(6)
N6 W1 P1 158.74(5)
N2 W1 P1 83.28(5)
N4 W1 P1 88.79(5)
C4 W1 P1 80.34(6)
C22 P1 C21 103.81(15)
C22 P1 C23 102.08(14)
C21 P1 C23 99.79(14)
C22 P1 W1 111.55(9)
C21 P1 W1 114.74(10)
C23 P1 W1 122.53(9)
C7 N1 C6 124.00(18)
C7 N1 C2 118.42(17)
C6 N1 C2 117.57(17)
C14 N2 N3 106.23(18)
C14 N2 W1 132.25(15)
N3 N2 W1 121.42(13)
C12 N3 N2 108.98(18)
C12 N3 B1 129.72(19)
N2 N3 B1 119.36(17)
C17 N4 N5 105.84(17)
C17 N4 W1 133.95(14)
N5 N4 W1 120.15(13)
C15 N5 N4 109.29(19)
C15 N5 B1 129.64(19)
N4 N5 B1 120.94(17)
C20 N6 N7 106.54(17)
C20 N6 W1 131.63(15)
N7 N6 W1 121.45(13)
C18 N7 N6 109.11(18)
C18 N7 B1 129.28(19)
N6 N7 B1 120.16(17)
O3 N8 W1 177.43(16)
N1 C2 C9 111.42(17)
N1 C2 C3 111.87(17)
C9 C2 C3 111.28(17)
C4 C3 C2 118.44(18)
C4 C3 W1 73.93(12)
C2 C3 W1 124.43(15)
C3 C4 C5 116.27(19)
C3 C4 W1 68.24(12)
C5 C4 W1 116.53(15)
C6 C5 C4 123.1(2)
C5 C6 N1 121.4(2)
O1 C7 N1 121.1(2)
O1 C7 C8 121.5(2)
N1 C7 C8 117.5(2)
C10 C9 C11 118.1(2)
C10 C9 C2 126.3(2)
C11 C9 C2 115.55(19)
O2 C11 C9 124.2(2)
N3 C12 C13 109.3(2)
C12 C13 C14 105.0(2)
N2 C14 C13 110.4(2)
N5 C15 C16 109.1(2)
C15 C16 C17 105.4(2)
N4 C17 C16 110.3(2)
N7 C18 C19 108.9(2)
C18 C19 C20 105.5(2)
N6 C20 C19 110.0(2)
N5 B1 N7 110.15(19)
N5 B1 N3 109.52(19)
N7 B1 N3 105.75(18)

loop_
_geom_bond_atom_site_label_1
_geom_bond_atom_site_label_2
_geom_bond_distance
W1 N8 1.7703(18)
W1 C3 2.186(2)
W1 N6 2.2102(17)
W1 N2 2.2222(18)
W1 N4 2.2414(17)
W1 C4 2.262(2)
W1 P1 2.5151(6)
P1 C22 1.822(3)
P1 C21 1.821(3)
P1 C23 1.820(3)
O1 C7 1.225(3)
O2 C11 1.203(3)
O3 N8 1.232(2)
N1 C7 1.362(3)
N1 C6 1.410(3)
N1 C2 1.474(3)
N2 C14 1.341(3)
N2 N3 1.369(2)
N3 C12 1.342(3)
N3 B1 1.545(3)
N4 C17 1.343(3)
N4 N5 1.371(2)
N5 C15 1.340(3)
N5 B1 1.524(3)
N6 C20 1.339(3)
N6 N7 1.368(2)
N7 C18 1.343(3)
N7 B1 1.540(3)
C2 C9 1.513(3)
C2 C3 1.523(3)
C3 C4 1.444(3)
C4 C5 1.464(3)
C5 C6 1.327(3)
C7 C8 1.504(3)
C9 C10 1.323(3)
C9 C11 1.479(3)
C12 C13 1.363(3)
C13 C14 1.385(3)
C15 C16 1.359(3)
C16 C17 1.383(3)
C18 C19 1.362(3)
C19 C20 1.388(3)
